data_4517522
loop_
_publ_author_name
'Xu, Wen-Bin'
'Ghorai, Samir'
'Huang, Wenyu'
'Li, Changkun'

_publ_section_title
;
 Rh(I)/Bisoxazolinephosphine-Catalyzed Regio- and Enantioselective Allylic
 Substitutions
;
_journal_name_full 'ACS Catalysis'
_journal_page_first 4491
_journal_page_last 4496
_journal_paper_doi 10.1021/acscatal.0c00712
_journal_year 2020
_chemical_absolute_configuration ad
_chemical_formula_moiety 'C38 H45 N2 O2 P Rh, C F3 O3 S'
_chemical_formula_sum 'C39 H45 F3 N2 O5 P Rh S'
_chemical_formula_weight 844.71
_space_group_crystal_system monoclinic
_space_group_IT_number 4
_space_group_name_Hall 'P 2yb'
_space_group_name_H-M_alt 'P 1 21 1'
_atom_sites_solution_hydrogens geom
_audit_creation_method SHELXL-2016/6
_cell_angle_alpha 90
_cell_angle_beta 105.173(11)
_cell_angle_gamma 90
_cell_formula_units_Z 2
_cell_length_a 10.0207(15)
_cell_length_b 19.056(3)
_cell_length_c 10.3059(10)
_cell_measurement_reflns_used 9872
_cell_measurement_temperature 296(2)
_cell_measurement_theta_max 68.25
_cell_measurement_theta_min 4.57
_cell_volume 1899.4(5)
_computing_structure_refinement 'SHELXL-2016/6 (Sheldrick, 2016)'
_computing_structure_solution 'SHELXT 2014/5 (Sheldrick, 2014)'
_diffrn_ambient_temperature 296(2)
_diffrn_measured_fraction_theta_full 0.995
_diffrn_measured_fraction_theta_max 0.994
_diffrn_measurement_device_type 'Bruker APEX-II CCD'
_diffrn_measurement_method '\f and \w scans'
_diffrn_radiation_type CuK\a
_diffrn_radiation_wavelength 1.54178
_diffrn_reflns_av_R_equivalents 0.0342
_diffrn_reflns_av_unetI/netI 0.0478
_diffrn_reflns_Laue_measured_fraction_full 0.995
_diffrn_reflns_Laue_measured_fraction_max 0.994
_diffrn_reflns_limit_h_max 12
_diffrn_reflns_limit_h_min -12
_diffrn_reflns_limit_k_max 22
_diffrn_reflns_limit_k_min -22
_diffrn_reflns_limit_l_max 12
_diffrn_reflns_limit_l_min -12
_diffrn_reflns_number 21435
_diffrn_reflns_point_group_measured_fraction_full 0.995
_diffrn_reflns_point_group_measured_fraction_max 0.995
_diffrn_reflns_theta_full 67.679
_diffrn_reflns_theta_max 68.324
_diffrn_reflns_theta_min 4.445
_exptl_absorpt_coefficient_mu 5.059
_exptl_crystal_colour colorless
_exptl_crystal_density_diffrn 1.477
_exptl_crystal_description block
_exptl_crystal_F_000 872
_exptl_crystal_size_max 0.200
_exptl_crystal_size_mid 0.200
_exptl_crystal_size_min 0.180
_exptl_transmission_factor_max 0.7531
_exptl_transmission_factor_min 0.5297
_refine_diff_density_max 0.610
_refine_diff_density_min -0.449
_refine_diff_density_rms 0.062
_refine_ls_abs_structure_details
;
 Refined as an inversion twin.
;
_refine_ls_abs_structure_Flack 0.051(11)
_refine_ls_extinction_method none
_refine_ls_goodness_of_fit_ref 1.059
_refine_ls_hydrogen_treatment constr
_refine_ls_matrix_type full
_refine_ls_number_parameters 474
_refine_ls_number_reflns 6686
_refine_ls_number_restraints 1
_refine_ls_restrained_S_all 1.059
_refine_ls_R_factor_all 0.0333
_refine_ls_R_factor_gt 0.0325
_refine_ls_shift/su_max 0.012
_refine_ls_shift/su_mean 0.000
_refine_ls_structure_factor_coef Fsqd
_refine_ls_weighting_details 'w=1/[\s^2^(Fo^2^)+(0.0574P)^2^+0.1877P] where P=(Fo^2^+2Fc^2^)/3'
_refine_ls_weighting_scheme calc
_refine_ls_wR_factor_gt 0.0876
_refine_ls_wR_factor_ref 0.0888
_reflns_Friedel_coverage 0.938
_reflns_Friedel_fraction_full 0.996
_reflns_Friedel_fraction_max 0.995
_reflns_number_gt 6523
_reflns_number_total 6686
_reflns_threshold_expression 'I > 2\s(I)'
_cod_data_source_file cs0c00712_si_002.cif
_cod_data_source_block t_b
_cod_depositor_comments 'Adding full bibliography for 4517522--4517523.cif.'
_cod_original_sg_symbol_H-M 'P 21'
_cod_database_code 4517522
_shelx_shelxl_version_number 2016/6
_shelx_space_group_comment
;
The symmetry employed for this shelxl refinement is uniquely defined
by the following loop, which should always be used as a source of
symmetry information in preference to the above space-group names.
They are only intended as comments.
;
_shelx_estimated_absorpt_t_min 0.431
_shelx_estimated_absorpt_t_max 0.463

loop_
_space_group_symop_operation_xyz
'x, y, z'
'-x, y+1/2, -z'

loop_
_atom_site_label
_atom_site_type_symbol
_atom_site_fract_x
_atom_site_fract_y
_atom_site_fract_z
_atom_site_U_iso_or_equiv
_atom_site_adp_type
_atom_site_occupancy
_atom_site_site_symmetry_order
_atom_site_calc_flag
_atom_site_refinement_flags_posn
_atom_site_refinement_flags_adp
_atom_site_refinement_flags_occupancy
_atom_site_disorder_assembly
_atom_site_disorder_group
Rh1 Rh 0.59688(3) 0.65647(2) 0.39757(3) 0.04170(12) Uani 1 1 d . . . . .
P1 P 0.57872(13) 0.53841(6) 0.41988(12) 0.0402(2) Uani 1 1 d . . . . .
F1 F 0.1749(17) 0.3021(8) -0.1114(11) 0.250(8) Uani 1 1 d . . . . .
S1 S 0.0669(3) 0.26847(14) 0.0777(2) 0.0968(6) Uani 1 1 d . . . . .
O1 O 0.1631(5) 0.5352(3) 0.0998(5) 0.0767(12) Uani 1 1 d . . . . .
C1 C 0.4607(6) 0.6760(2) 0.5235(6) 0.0516(12) Uani 1 1 d . . . . .
H1 H 0.436953 0.634058 0.567858 0.062 Uiso 1 1 calc R U . . .
N1 N 0.7854(4) 0.6323(2) 0.3507(4) 0.0460(9) Uani 1 1 d . . . . .
F2 F 0.3109(8) 0.3140(6) 0.0832(11) 0.181(4) Uani 1 1 d . . . . .
O2 O 0.9393(4) 0.5836(2) 0.2562(4) 0.0613(9) Uani 1 1 d . . . . .
C2 C 0.3858(5) 0.6831(3) 0.3874(6) 0.0534(12) Uani 1 1 d . . . . .
H2 H 0.321305 0.644338 0.355568 0.064 Uiso 1 1 calc R U . . .
N2 N 0.3876(5) 0.5658(3) 0.1602(5) 0.0566(10) Uani 1 1 d . . . . .
C3 C 0.3384(6) 0.7512(3) 0.3167(7) 0.0668(15) Uani 1 1 d . . . . .
H3A H 0.321157 0.784609 0.381456 0.080 Uiso 1 1 calc R U . . .
H3B H 0.251842 0.743390 0.249475 0.080 Uiso 1 1 calc R U . . .
O3 O 0.068(2) 0.3116(12) 0.1967(18) 0.137(8) Uiso 0.55(3) 1 d . . P A 1
O3A O 0.124(2) 0.2667(14) 0.213(2) 0.127(9) Uiso 0.45(3) 1 d . . P A 2
F3 F 0.157(2) 0.3816(6) 0.0105(18) 0.258(7) Uani 1 1 d . . . . .
C4 C 0.4437(7) 0.7831(3) 0.2480(8) 0.0700(16) Uani 1 1 d . . . . .
H4A H 0.422312 0.766877 0.155647 0.084 Uiso 1 1 calc R U . . .
H4B H 0.434070 0.833744 0.246391 0.084 Uiso 1 1 calc R U . . .
O4 O -0.0547(10) 0.2697(9) -0.0148(12) 0.179(5) Uani 1 1 d . . . . .
C7 C 0.5779(7) 0.7949(3) 0.5545(7) 0.0596(13) Uani 1 1 d . . . . .
H7A H 0.505151 0.827068 0.510082 0.072 Uiso 1 1 calc R U . . .
H7B H 0.642891 0.820722 0.624570 0.072 Uiso 1 1 calc R U . . .
C6 C 0.6512(7) 0.7686(3) 0.4541(6) 0.0543(12) Uani 1 1 d . . . . .
H6 H 0.750749 0.778158 0.478947 0.065 Uiso 1 1 calc R U . . .
C5 C 0.5935(6) 0.7642(3) 0.3176(6) 0.0584(13) Uani 1 1 d . . . . .
H5 H 0.658660 0.772323 0.262911 0.070 Uiso 1 1 calc R U . . .
O5 O 0.1192(18) 0.2005(7) 0.081(3) 0.295(13) Uani 1 1 d . . . . .
C8 C 0.5157(7) 0.7359(3) 0.6176(7) 0.0639(14) Uani 1 1 d . . . . .
H8A H 0.585560 0.717969 0.694119 0.077 Uiso 1 1 calc R U . . .
H8B H 0.440915 0.754704 0.650785 0.077 Uiso 1 1 calc R U . . .
C9 C 0.6996(5) 0.5093(3) 0.5765(5) 0.0478(10) Uani 1 1 d . . . . .
C10 C 0.7368(6) 0.5555(3) 0.6843(6) 0.0565(12) Uani 1 1 d . . . . .
H10 H 0.700593 0.600746 0.674830 0.068 Uiso 1 1 calc R U . . .
C12 C 0.8801(8) 0.4691(4) 0.8191(7) 0.0761(18) Uani 1 1 d . . . . .
H12 H 0.938599 0.455321 0.900888 0.091 Uiso 1 1 calc R U . . .
C11 C 0.8262(7) 0.5359(4) 0.8053(6) 0.0702(16) Uani 1 1 d . . . . .
H11 H 0.849640 0.567499 0.876416 0.084 Uiso 1 1 calc R U . . .
C14 C 0.7564(7) 0.4428(3) 0.5926(7) 0.0635(14) Uani 1 1 d . . . . .
H14 H 0.733165 0.410799 0.522169 0.076 Uiso 1 1 calc R U . . .
C13 C 0.8491(8) 0.4231(3) 0.7150(7) 0.0747(18) Uani 1 1 d . . . . .
H13 H 0.888961 0.378680 0.724541 0.090 Uiso 1 1 calc R U . . .
C15 C 0.6387(5) 0.4873(3) 0.2955(5) 0.0467(10) Uani 1 1 d . . . . .
C17 C 0.6339(8) 0.3807(4) 0.1671(7) 0.0721(17) Uani 1 1 d . . . . .
H17 H 0.595736 0.336815 0.140703 0.087 Uiso 1 1 calc R U . . .
C16 C 0.5818(7) 0.4211(3) 0.2562(6) 0.0578(12) Uani 1 1 d . . . . .
H16 H 0.509887 0.404145 0.288923 0.069 Uiso 1 1 calc R U . . .
C19 C 0.7959(6) 0.4710(4) 0.1563(6) 0.0627(14) Uani 1 1 d . . . . .
H19 H 0.866230 0.487828 0.121103 0.075 Uiso 1 1 calc R U . . .
C18 C 0.7384(8) 0.4042(4) 0.1191(7) 0.0745(18) Uani 1 1 d . . . . .
H18 H 0.772643 0.376315 0.061209 0.089 Uiso 1 1 calc R U . . .
C20 C 0.7466(5) 0.5118(3) 0.2465(5) 0.0480(11) Uani 1 1 d . . . . .
C21 C 0.8182(5) 0.5795(3) 0.2877(5) 0.0474(10) Uani 1 1 d . . . . .
C22 C 0.9931(6) 0.6534(5) 0.2932(6) 0.0648(12) Uani 1 1 d . . . . .
H22A H 0.981826 0.682951 0.214421 0.078 Uiso 1 1 calc R U . . .
H22B H 1.090258 0.651748 0.341050 0.078 Uiso 1 1 calc R U . . .
C23 C 0.9065(6) 0.6800(3) 0.3833(6) 0.0542(12) Uani 1 1 d . . . . .
H23 H 0.875803 0.727963 0.356782 0.065 Uiso 1 1 calc R U . . .
C24 C 0.9801(6) 0.6786(3) 0.5357(6) 0.0633(15) Uani 1 1 d . . . . .
H24 H 0.909675 0.687349 0.584228 0.076 Uiso 1 1 calc R U . . .
C25 C 1.0451(8) 0.6071(5) 0.5815(8) 0.0796(19) Uani 1 1 d . . . . .
H25A H 0.978019 0.570771 0.550024 0.119 Uiso 1 1 calc R U . . .
H25B H 1.075019 0.605830 0.677910 0.119 Uiso 1 1 calc R U . . .
H25C H 1.123083 0.599758 0.545303 0.119 Uiso 1 1 calc R U . . .
C26 C 1.0845(9) 0.7371(6) 0.5708(11) 0.098(3) Uani 1 1 d . . . . .
H26A H 1.152913 0.731148 0.521643 0.147 Uiso 1 1 calc R U . . .
H26B H 1.128433 0.735983 0.665517 0.147 Uiso 1 1 calc R U . . .
H26C H 1.038700 0.781330 0.547723 0.147 Uiso 1 1 calc R U . . .
C27 C 0.4137(5) 0.4986(2) 0.4265(5) 0.0427(9) Uani 1 1 d . . . . .
C28 C 0.4042(6) 0.4703(3) 0.5489(5) 0.0507(11) Uani 1 1 d . . . . .
H28 H 0.480979 0.471156 0.622773 0.061 Uiso 1 1 calc R U . . .
C29 C 0.2800(7) 0.4408(3) 0.5615(6) 0.0590(13) Uani 1 1 d . . . . .
H29 H 0.273585 0.424278 0.644601 0.071 Uiso 1 1 calc R U . . .
C30 C 0.1688(7) 0.4362(3) 0.4525(7) 0.0619(14) Uani 1 1 d . . . . .
H30 H 0.088609 0.413891 0.460005 0.074 Uiso 1 1 calc R U . . .
C31 C 0.1748(6) 0.4646(3) 0.3309(7) 0.0585(13) Uani 1 1 d . . . . .
H31 H 0.097737 0.462013 0.257573 0.070 Uiso 1 1 calc R U . . .
C32 C 0.2954(5) 0.4972(2) 0.3166(5) 0.0470(10) Uani 1 1 d . . . . .
C33 C 0.2891(5) 0.5333(3) 0.1893(5) 0.0511(11) Uani 1 1 d . . . . .
C34 C 0.1842(9) 0.5736(5) -0.0149(8) 0.088(2) Uani 1 1 d . . . . .
H34A H 0.117638 0.611398 -0.039820 0.106 Uiso 1 1 calc R U . . .
H34B H 0.174710 0.542639 -0.091563 0.106 Uiso 1 1 calc R U . . .
C35 C 0.3281(8) 0.6020(4) 0.0300(6) 0.0729(16) Uani 1 1 d . . . . .
H35 H 0.322602 0.652294 0.047603 0.088 Uiso 1 1 calc R U . . .
C36 C 0.4150(11) 0.5921(6) -0.0685(7) 0.102(3) Uani 1 1 d . . . . .
H36 H 0.360007 0.609961 -0.155286 0.123 Uiso 1 1 calc R U . . .
C37 C 0.4426(14) 0.5147(8) -0.0895(10) 0.129(4) Uani 1 1 d . . . . .
H37A H 0.360137 0.488013 -0.094516 0.194 Uiso 1 1 calc R U . . .
H37B H 0.515419 0.498115 -0.015564 0.194 Uiso 1 1 calc R U . . .
H37C H 0.469680 0.509205 -0.171688 0.194 Uiso 1 1 calc R U . . .
C38 C 0.5413(12) 0.6365(9) -0.0295(12) 0.133(5) Uani 1 1 d . . . . .
H38A H 0.567873 0.650454 -0.108702 0.199 Uiso 1 1 calc R U . . .
H38B H 0.614989 0.610238 0.028404 0.199 Uiso 1 1 calc R U . . .
H38C H 0.522529 0.677490 0.016977 0.199 Uiso 1 1 calc R U . . .
C39 C 0.1895(9) 0.3135(5) 0.0068(7) 0.083(2) Uani 1 1 d . . . . .

loop_
_atom_site_aniso_label
_atom_site_aniso_U_11
_atom_site_aniso_U_22
_atom_site_aniso_U_33
_atom_site_aniso_U_23
_atom_site_aniso_U_13
_atom_site_aniso_U_12
Rh1 0.03391(18) 0.03766(16) 0.05625(19) -0.00043(15) 0.01665(12) -0.00011(14)
P1 0.0373(6) 0.0380(5) 0.0464(5) -0.0015(4) 0.0129(5) 0.0002(5)
F1 0.302(15) 0.342(18) 0.153(8) -0.089(9) 0.145(9) -0.134(14)
S1 0.0814(13) 0.1124(16) 0.0938(13) -0.0139(11) 0.0178(11) -0.0052(12)
O1 0.047(2) 0.106(3) 0.071(2) 0.018(2) 0.0023(19) -0.004(2)
C1 0.047(3) 0.043(2) 0.075(3) -0.0097(19) 0.034(2) -0.0030(18)
N1 0.036(2) 0.051(2) 0.054(2) 0.0026(16) 0.0155(17) 0.0007(15)
F2 0.086(5) 0.242(10) 0.197(8) 0.045(7) 0.002(5) -0.040(5)
O2 0.042(2) 0.074(2) 0.077(2) -0.0032(19) 0.0320(18) -0.0010(17)
C2 0.032(2) 0.048(2) 0.082(3) -0.007(2) 0.019(2) 0.0026(19)
N2 0.053(3) 0.062(2) 0.056(2) -0.002(2) 0.017(2) -0.007(2)
C3 0.046(3) 0.057(3) 0.094(4) -0.002(3) 0.012(3) 0.010(2)
F3 0.352(19) 0.112(6) 0.327(19) 0.052(9) 0.117(15) 0.029(9)
C4 0.064(4) 0.055(3) 0.087(4) 0.014(3) 0.013(3) 0.013(3)
O4 0.093(6) 0.261(14) 0.166(8) -0.021(9) 0.005(6) -0.029(8)
C7 0.056(3) 0.045(2) 0.078(3) -0.015(2) 0.017(3) -0.005(2)
C6 0.049(3) 0.039(2) 0.075(3) -0.003(2) 0.016(3) -0.010(2)
C5 0.061(3) 0.042(2) 0.078(4) 0.011(2) 0.027(3) 0.000(2)
O5 0.222(15) 0.114(7) 0.57(4) 0.131(15) 0.15(2) 0.025(9)
C8 0.070(4) 0.055(3) 0.074(3) -0.018(3) 0.032(3) -0.005(3)
C9 0.039(3) 0.049(2) 0.055(2) 0.002(2) 0.012(2) -0.002(2)
C10 0.051(3) 0.060(3) 0.057(3) -0.003(2) 0.011(2) 0.002(2)
C12 0.067(4) 0.087(4) 0.067(4) 0.018(3) 0.004(3) 0.001(3)
C11 0.062(4) 0.096(5) 0.048(3) -0.004(3) 0.007(3) -0.007(3)
C14 0.061(4) 0.052(3) 0.068(3) 0.002(2) 0.000(3) -0.002(2)
C13 0.072(4) 0.058(3) 0.080(4) 0.012(3) -0.008(3) 0.004(3)
C15 0.045(3) 0.048(2) 0.048(2) -0.0010(19) 0.013(2) 0.007(2)
C17 0.083(5) 0.060(3) 0.077(4) -0.023(3) 0.026(3) -0.001(3)
C16 0.060(3) 0.051(3) 0.065(3) -0.010(2) 0.022(3) 0.000(2)
C19 0.049(3) 0.081(4) 0.062(3) -0.018(3) 0.022(3) 0.008(3)
C18 0.072(4) 0.074(4) 0.084(4) -0.031(3) 0.033(3) 0.004(3)
C20 0.039(3) 0.059(3) 0.045(2) -0.001(2) 0.0104(19) 0.010(2)
C21 0.035(2) 0.057(3) 0.051(2) 0.004(2) 0.0135(19) 0.008(2)
C22 0.047(3) 0.071(3) 0.083(3) 0.001(4) 0.029(2) -0.005(4)
C23 0.037(3) 0.055(3) 0.073(3) 0.004(2) 0.019(2) -0.0042(19)
C24 0.041(3) 0.079(4) 0.070(3) -0.012(3) 0.016(2) -0.010(2)
C25 0.054(4) 0.105(6) 0.074(4) 0.006(4) 0.007(3) 0.008(4)
C26 0.067(5) 0.111(6) 0.117(6) -0.037(5) 0.027(5) -0.029(5)
C27 0.042(2) 0.0377(19) 0.051(2) -0.0068(17) 0.0156(19) -0.0017(18)
C28 0.056(3) 0.048(2) 0.052(2) -0.003(2) 0.020(2) -0.004(2)
C29 0.062(4) 0.052(3) 0.072(3) -0.002(2) 0.033(3) -0.007(2)
C30 0.053(3) 0.052(3) 0.088(4) 0.000(3) 0.031(3) -0.008(2)
C31 0.046(3) 0.051(3) 0.079(3) -0.004(2) 0.016(3) -0.007(2)
C32 0.040(3) 0.043(2) 0.059(3) -0.0060(19) 0.015(2) 0.0011(19)
C33 0.046(3) 0.053(2) 0.054(3) -0.006(2) 0.011(2) 0.000(2)
C34 0.067(4) 0.120(6) 0.073(4) 0.027(4) 0.008(3) 0.010(4)
C35 0.083(5) 0.073(4) 0.062(3) 0.005(3) 0.018(3) -0.001(3)
C36 0.106(7) 0.147(8) 0.059(4) 0.010(5) 0.031(4) -0.025(6)
C37 0.126(9) 0.187(12) 0.077(5) -0.034(6) 0.031(5) 0.026(8)
C38 0.098(7) 0.193(16) 0.110(6) 0.045(8) 0.031(5) -0.010(8)
C39 0.080(5) 0.093(5) 0.066(4) 0.002(3) 0.003(3) -0.003(4)

loop_
_atom_type_symbol
_atom_type_description
_atom_type_scat_dispersion_real
_atom_type_scat_dispersion_imag
_atom_type_scat_source
C C 0.0181 0.0091 'International Tables Vol C Tables 4.2.6.8 and 6.1.1.4'
H H 0.0000 0.0000 'International Tables Vol C Tables 4.2.6.8 and 6.1.1.4'
N N 0.0311 0.0180 'International Tables Vol C Tables 4.2.6.8 and 6.1.1.4'
O O 0.0492 0.0322 'International Tables Vol C Tables 4.2.6.8 and 6.1.1.4'
P P 0.2955 0.4335 'International Tables Vol C Tables 4.2.6.8 and 6.1.1.4'
Rh Rh 0.0927 3.6045 'International Tables Vol C Tables 4.2.6.8 and 6.1.1.4'
F F 0.0727 0.0534 'International Tables Vol C Tables 4.2.6.8 and 6.1.1.4'
S S 0.3331 0.5567 'International Tables Vol C Tables 4.2.6.8 and 6.1.1.4'

loop_
_geom_angle_atom_site_label_1
_geom_angle_atom_site_label_2
_geom_angle_atom_site_label_3
_geom_angle
_geom_angle_site_symmetry_1
_geom_angle_site_symmetry_3
_geom_angle_publ_flag
N1 Rh1 C1 157.0(2) . . ?
N1 Rh1 C2 164.58(19) . . ?
C1 Rh1 C2 38.4(2) . . ?
N1 Rh1 C5 92.56(19) . . ?
C1 Rh1 C5 96.6(2) . . ?
C2 Rh1 C5 81.0(2) . . ?
N1 Rh1 C6 95.5(2) . . ?
C1 Rh1 C6 80.1(2) . . ?
C2 Rh1 C6 87.5(2) . . ?
C5 Rh1 C6 36.0(2) . . ?
N1 Rh1 P1 84.69(12) . . ?
C1 Rh1 P1 91.71(13) . . ?
C2 Rh1 P1 97.75(15) . . ?
C5 Rh1 P1 164.47(17) . . ?
C6 Rh1 P1 159.47(17) . . ?
C9 P1 C15 101.1(2) . . ?
C9 P1 C27 103.7(2) . . ?
C15 P1 C27 105.6(2) . . ?
C9 P1 Rh1 109.70(16) . . ?
C15 P1 Rh1 113.95(17) . . ?
C27 P1 Rh1 120.60(15) . . ?
O4 S1 O3A 142.6(11) . . ?
O4 S1 O5 107.5(12) . . ?
O3A S1 O5 84.0(16) . . ?
O4 S1 O3 113.0(11) . . ?
O5 S1 O3 125.2(15) . . ?
O4 S1 C39 107.0(7) . . ?
O3A S1 C39 106.0(10) . . ?
O5 S1 C39 99.2(8) . . ?
O3 S1 C39 102.3(8) . . ?
C33 O1 C34 105.1(5) . . ?
C2 C1 C8 125.1(5) . . ?
C2 C1 Rh1 70.9(3) . . ?
C8 C1 Rh1 109.7(4) . . ?
C2 C1 H1 114.3 . . ?
C8 C1 H1 114.3 . . ?
Rh1 C1 H1 114.2 . . ?
C21 N1 C23 107.0(4) . . ?
C21 N1 Rh1 130.3(4) . . ?
C23 N1 Rh1 122.7(3) . . ?
C21 O2 C22 106.8(4) . . ?
C1 C2 C3 125.6(5) . . ?
C1 C2 Rh1 70.7(3) . . ?
C3 C2 Rh1 114.1(4) . . ?
C1 C2 H2 113.1 . . ?
C3 C2 H2 113.1 . . ?
Rh1 C2 H2 113.1 . . ?
C33 N2 C35 106.7(5) . . ?
C2 C3 C4 113.3(5) . . ?
C2 C3 H3A 108.9 . . ?
C4 C3 H3A 108.9 . . ?
C2 C3 H3B 108.9 . . ?
C4 C3 H3B 108.9 . . ?
H3A C3 H3B 107.7 . . ?
C5 C4 C3 113.5(5) . . ?
C5 C4 H4A 108.9 . . ?
C3 C4 H4A 108.9 . . ?
C5 C4 H4B 108.9 . . ?
C3 C4 H4B 108.9 . . ?
H4A C4 H4B 107.7 . . ?
C6 C7 C8 112.2(4) . . ?
C6 C7 H7A 109.2 . . ?
C8 C7 H7A 109.2 . . ?
C6 C7 H7B 109.2 . . ?
C8 C7 H7B 109.2 . . ?
H7A C7 H7B 107.9 . . ?
C5 C6 C7 125.0(6) . . ?
C5 C6 Rh1 70.6(3) . . ?
C7 C6 Rh1 111.6(4) . . ?
C5 C6 H6 113.9 . . ?
C7 C6 H6 113.9 . . ?
Rh1 C6 H6 113.9 . . ?
C6 C5 C4 124.3(5) . . ?
C6 C5 Rh1 73.4(3) . . ?
C4 C5 Rh1 108.1(4) . . ?
C6 C5 H5 114.4 . . ?
C4 C5 H5 114.4 . . ?
Rh1 C5 H5 114.4 . . ?
C1 C8 C7 114.2(5) . . ?
C1 C8 H8A 108.7 . . ?
C7 C8 H8A 108.7 . . ?
C1 C8 H8B 108.7 . . ?
C7 C8 H8B 108.7 . . ?
H8A C8 H8B 107.6 . . ?
C14 C9 C10 118.0(5) . . ?
C14 C9 P1 122.7(4) . . ?
C10 C9 P1 119.3(4) . . ?
C11 C10 C9 121.6(6) . . ?
C11 C10 H10 119.2 . . ?
C9 C10 H10 119.2 . . ?
C13 C12 C11 120.9(6) . . ?
C13 C12 H12 119.5 . . ?
C11 C12 H12 119.5 . . ?
C12 C11 C10 119.2(6) . . ?
C12 C11 H11 120.4 . . ?
C10 C11 H11 120.4 . . ?
C9 C14 C13 120.5(6) . . ?
C9 C14 H14 119.8 . . ?
C13 C14 H14 119.8 . . ?
C12 C13 C14 119.8(6) . . ?
C12 C13 H13 120.1 . . ?
C14 C13 H13 120.1 . . ?
C20 C15 C16 119.7(5) . . ?
C20 C15 P1 120.3(4) . . ?
C16 C15 P1 119.9(4) . . ?
C18 C17 C16 121.1(6) . . ?
C18 C17 H17 119.4 . . ?
C16 C17 H17 119.4 . . ?
C17 C16 C15 119.5(6) . . ?
C17 C16 H16 120.3 . . ?
C15 C16 H16 120.3 . . ?
C20 C19 C18 119.5(6) . . ?
C20 C19 H19 120.2 . . ?
C18 C19 H19 120.2 . . ?
C17 C18 C19 120.2(5) . . ?
C17 C18 H18 119.9 . . ?
C19 C18 H18 119.9 . . ?
C15 C20 C19 119.9(5) . . ?
C15 C20 C21 123.6(4) . . ?
C19 C20 C21 116.5(5) . . ?
N1 C21 O2 116.3(5) . . ?
N1 C21 C20 131.0(4) . . ?
O2 C21 C20 112.6(4) . . ?
O2 C22 C23 103.6(4) . . ?
O2 C22 H22A 111.0 . . ?
C23 C22 H22A 111.0 . . ?
O2 C22 H22B 111.0 . . ?
C23 C22 H22B 111.0 . . ?
H22A C22 H22B 109.0 . . ?
N1 C23 C22 102.8(5) . . ?
N1 C23 C24 111.3(4) . . ?
C22 C23 C24 114.7(5) . . ?
N1 C23 H23 109.3 . . ?
C22 C23 H23 109.3 . . ?
C24 C23 H23 109.3 . . ?
C26 C24 C25 111.8(6) . . ?
C26 C24 C23 110.3(6) . . ?
C25 C24 C23 112.3(5) . . ?
C26 C24 H24 107.4 . . ?
C25 C24 H24 107.4 . . ?
C23 C24 H24 107.4 . . ?
C24 C25 H25A 109.5 . . ?
C24 C25 H25B 109.5 . . ?
H25A C25 H25B 109.5 . . ?
C24 C25 H25C 109.5 . . ?
H25A C25 H25C 109.5 . . ?
H25B C25 H25C 109.5 . . ?
C24 C26 H26A 109.5 . . ?
C24 C26 H26B 109.5 . . ?
H26A C26 H26B 109.5 . . ?
C24 C26 H26C 109.5 . . ?
H26A C26 H26C 109.5 . . ?
H26B C26 H26C 109.5 . . ?
C28 C27 C32 118.5(5) . . ?
C28 C27 P1 117.8(4) . . ?
C32 C27 P1 123.7(4) . . ?
C27 C28 C29 120.7(5) . . ?
C27 C28 H28 119.7 . . ?
C29 C28 H28 119.7 . . ?
C30 C29 C28 120.2(5) . . ?
C30 C29 H29 119.9 . . ?
C28 C29 H29 119.9 . . ?
C29 C30 C31 120.2(5) . . ?
C29 C30 H30 119.9 . . ?
C31 C30 H30 119.9 . . ?
C30 C31 C32 120.9(6) . . ?
C30 C31 H31 119.5 . . ?
C32 C31 H31 119.5 . . ?
C31 C32 C27 119.4(5) . . ?
C31 C32 C33 117.8(5) . . ?
C27 C32 C33 122.7(5) . . ?
N2 C33 O1 118.1(5) . . ?
N2 C33 C32 125.9(5) . . ?
O1 C33 C32 115.8(5) . . ?
O1 C34 C35 105.3(5) . . ?
O1 C34 H34A 110.7 . . ?
C35 C34 H34A 110.7 . . ?
O1 C34 H34B 110.7 . . ?
C35 C34 H34B 110.7 . . ?
H34A C34 H34B 108.8 . . ?
N2 C35 C34 103.8(6) . . ?
N2 C35 C36 112.5(7) . . ?
C34 C35 C36 115.1(7) . . ?
N2 C35 H35 108.4 . . ?
C34 C35 H35 108.4 . . ?
C36 C35 H35 108.4 . . ?
C38 C36 C35 110.3(9) . . ?
C38 C36 C37 114.5(11) . . ?
C35 C36 C37 111.9(8) . . ?
C38 C36 H36 106.6 . . ?
C35 C36 H36 106.6 . . ?
C37 C36 H36 106.6 . . ?
C36 C37 H37A 109.5 . . ?
C36 C37 H37B 109.5 . . ?
H37A C37 H37B 109.5 . . ?
C36 C37 H37C 109.5 . . ?
H37A C37 H37C 109.5 . . ?
H37B C37 H37C 109.5 . . ?
C36 C38 H38A 109.5 . . ?
C36 C38 H38B 109.5 . . ?
H38A C38 H38B 109.5 . . ?
C36 C38 H38C 109.5 . . ?
H38A C38 H38C 109.5 . . ?
H38B C38 H38C 109.5 . . ?
F1 C39 F2 118.2(12) . . ?
F1 C39 F3 103.7(13) . . ?
F2 C39 F3 99.9(12) . . ?
F1 C39 S1 114.1(8) . . ?
F2 C39 S1 113.5(7) . . ?
F3 C39 S1 104.8(10) . . ?

loop_
_geom_bond_atom_site_label_1
_geom_bond_atom_site_label_2
_geom_bond_distance
_geom_bond_site_symmetry_2
_geom_bond_publ_flag
Rh1 N1 2.119(4) . ?
Rh1 C1 2.148(5) . ?
Rh1 C2 2.151(5) . ?
Rh1 C5 2.209(5) . ?
Rh1 C6 2.245(5) . ?
Rh1 P1 2.2735(13) . ?
P1 C9 1.832(5) . ?
P1 C15 1.832(5) . ?
P1 C27 1.837(5) . ?
F1 C39 1.208(12) . ?
S1 O4 1.336(10) . ?
S1 O3A 1.36(2) . ?
S1 O5 1.394(14) . ?
S1 O3 1.47(2) . ?
S1 C39 1.803(9) . ?
O1 C33 1.355(7) . ?
O1 C34 1.451(9) . ?
C1 C2 1.413(8) . ?
C1 C8 1.506(8) . ?
C1 H1 0.9800 . ?
N1 C21 1.286(7) . ?
N1 C23 1.484(7) . ?
F2 C39 1.265(11) . ?
O2 C21 1.338(6) . ?
O2 C22 1.448(9) . ?
C2 C3 1.502(9) . ?
C2 H2 0.9800 . ?
N2 C33 1.266(7) . ?
N2 C35 1.487(8) . ?
C3 C4 1.541(10) . ?
C3 H3A 0.9700 . ?
C3 H3B 0.9700 . ?
F3 C39 1.341(14) . ?
C4 C5 1.528(9) . ?
C4 H4A 0.9700 . ?
C4 H4B 0.9700 . ?
C7 C6 1.503(9) . ?
C7 C8 1.513(9) . ?
C7 H7A 0.9700 . ?
C7 H7B 0.9700 . ?
C6 C5 1.376(9) . ?
C6 H6 0.9800 . ?
C5 H5 0.9800 . ?
C8 H8A 0.9700 . ?
C8 H8B 0.9700 . ?
C9 C14 1.381(8) . ?
C9 C10 1.391(8) . ?
C10 C11 1.383(9) . ?
C10 H10 0.9300 . ?
C12 C13 1.357(11) . ?
C12 C11 1.375(11) . ?
C12 H12 0.9300 . ?
C11 H11 0.9300 . ?
C14 C13 1.408(9) . ?
C14 H14 0.9300 . ?
C13 H13 0.9300 . ?
C15 C20 1.389(7) . ?
C15 C16 1.399(8) . ?
C17 C18 1.347(11) . ?
C17 C16 1.400(8) . ?
C17 H17 0.9300 . ?
C16 H16 0.9300 . ?
C19 C20 1.398(7) . ?
C19 C18 1.408(10) . ?
C19 H19 0.9300 . ?
C18 H18 0.9300 . ?
C20 C21 1.482(8) . ?
C22 C23 1.514(8) . ?
C22 H22A 0.9700 . ?
C22 H22B 0.9700 . ?
C23 C24 1.551(9) . ?
C23 H23 0.9800 . ?
C24 C26 1.506(10) . ?
C24 C25 1.531(11) . ?
C24 H24 0.9800 . ?
C25 H25A 0.9600 . ?
C25 H25B 0.9600 . ?
C25 H25C 0.9600 . ?
C26 H26A 0.9600 . ?
C26 H26B 0.9600 . ?
C26 H26C 0.9600 . ?
C27 C28 1.398(7) . ?
C27 C32 1.409(7) . ?
C28 C29 1.402(8) . ?
C28 H28 0.9300 . ?
C29 C30 1.363(10) . ?
C29 H29 0.9300 . ?
C30 C31 1.380(9) . ?
C30 H30 0.9300 . ?
C31 C32 1.401(8) . ?
C31 H31 0.9300 . ?
C32 C33 1.468(7) . ?
C34 C35 1.496(12) . ?
C34 H34A 0.9700 . ?
C34 H34B 0.9700 . ?
C35 C36 1.512(12) . ?
C35 H35 0.9800 . ?
C36 C38 1.487(16) . ?
C36 C37 1.528(18) . ?
C36 H36 0.9800 . ?
C37 H37A 0.9600 . ?
C37 H37B 0.9600 . ?
C37 H37C 0.9600 . ?
C38 H38A 0.9600 . ?
C38 H38B 0.9600 . ?
C38 H38C 0.9600 . ?

loop_
_geom_torsion_atom_site_label_1
_geom_torsion_atom_site_label_2
_geom_torsion_atom_site_label_3
_geom_torsion_atom_site_label_4
_geom_torsion
_geom_torsion_site_symmetry_1
_geom_torsion_site_symmetry_2
_geom_torsion_site_symmetry_3
_geom_torsion_site_symmetry_4
_geom_torsion_publ_flag
C8 C1 C2 C3 -5.3(8) . . . . ?
Rh1 C1 C2 C3 -106.4(5) . . . . ?
C8 C1 C2 Rh1 101.1(5) . . . . ?
C1 C2 C3 C4 91.1(7) . . . . ?
Rh1 C2 C3 C4 8.2(7) . . . . ?
C2 C3 C4 C5 -29.2(8) . . . . ?
C8 C7 C6 C5 95.0(7) . . . . ?
C8 C7 C6 Rh1 14.2(7) . . . . ?
C7 C6 C5 C4 -2.3(8) . . . . ?
Rh1 C6 C5 C4 100.9(5) . . . . ?
C7 C6 C5 Rh1 -103.2(5) . . . . ?
C3 C4 C5 C6 -47.2(8) . . . . ?
C3 C4 C5 Rh1 34.8(7) . . . . ?
C2 C1 C8 C7 -41.1(8) . . . . ?
Rh1 C1 C8 C7 39.0(7) . . . . ?
C6 C7 C8 C1 -35.3(8) . . . . ?
C15 P1 C9 C14 -30.9(5) . . . . ?
C27 P1 C9 C14 78.4(5) . . . . ?
Rh1 P1 C9 C14 -151.6(5) . . . . ?
C15 P1 C9 C10 149.0(4) . . . . ?
C27 P1 C9 C10 -101.7(4) . . . . ?
Rh1 P1 C9 C10 28.3(5) . . . . ?
C14 C9 C10 C11 -0.9(9) . . . . ?
P1 C9 C10 C11 179.2(5) . . . . ?
C13 C12 C11 C10 1.5(11) . . . . ?
C9 C10 C11 C12 0.2(10) . . . . ?
C10 C9 C14 C13 -0.1(9) . . . . ?
P1 C9 C14 C13 179.8(5) . . . . ?
C11 C12 C13 C14 -2.5(12) . . . . ?
C9 C14 C13 C12 1.8(11) . . . . ?
C9 P1 C15 C20 -85.1(4) . . . . ?
C27 P1 C15 C20 167.2(4) . . . . ?
Rh1 P1 C15 C20 32.5(4) . . . . ?
C9 P1 C15 C16 90.8(5) . . . . ?
C27 P1 C15 C16 -17.0(5) . . . . ?
Rh1 P1 C15 C16 -151.6(4) . . . . ?
C18 C17 C16 C15 0.3(11) . . . . ?
C20 C15 C16 C17 -0.4(9) . . . . ?
P1 C15 C16 C17 -176.3(5) . . . . ?
C16 C17 C18 C19 -1.0(12) . . . . ?
C20 C19 C18 C17 1.9(11) . . . . ?
C16 C15 C20 C19 1.2(8) . . . . ?
P1 C15 C20 C19 177.1(4) . . . . ?
C16 C15 C20 C21 -176.8(5) . . . . ?
P1 C15 C20 C21 -0.9(7) . . . . ?
C18 C19 C20 C15 -2.0(9) . . . . ?
C18 C19 C20 C21 176.2(6) . . . . ?
C23 N1 C21 O2 -6.6(6) . . . . ?
Rh1 N1 C21 O2 170.5(3) . . . . ?
C23 N1 C21 C20 171.0(5) . . . . ?
Rh1 N1 C21 C20 -12.0(8) . . . . ?
C22 O2 C21 N1 -5.9(6) . . . . ?
C22 O2 C21 C20 176.2(4) . . . . ?
C15 C20 C21 N1 -14.1(8) . . . . ?
C19 C20 C21 N1 167.9(5) . . . . ?
C15 C20 C21 O2 163.5(5) . . . . ?
C19 C20 C21 O2 -14.5(7) . . . . ?
C21 O2 C22 C23 15.1(6) . . . . ?
C21 N1 C23 C22 15.3(6) . . . . ?
Rh1 N1 C23 C22 -162.0(4) . . . . ?
C21 N1 C23 C24 -108.0(5) . . . . ?
Rh1 N1 C23 C24 74.7(5) . . . . ?
O2 C22 C23 N1 -18.0(6) . . . . ?
O2 C22 C23 C24 102.9(5) . . . . ?
N1 C23 C24 C26 -169.0(6) . . . . ?
C22 C23 C24 C26 74.8(8) . . . . ?
N1 C23 C24 C25 65.6(6) . . . . ?
C22 C23 C24 C25 -50.6(7) . . . . ?
C9 P1 C27 C28 13.1(4) . . . . ?
C15 P1 C27 C28 119.0(4) . . . . ?
Rh1 P1 C27 C28 -110.0(4) . . . . ?
C9 P1 C27 C32 -169.2(4) . . . . ?
C15 P1 C27 C32 -63.3(4) . . . . ?
Rh1 P1 C27 C32 67.7(4) . . . . ?
C32 C27 C28 C29 0.5(7) . . . . ?
P1 C27 C28 C29 178.4(4) . . . . ?
C27 C28 C29 C30 3.2(8) . . . . ?
C28 C29 C30 C31 -4.1(9) . . . . ?
C29 C30 C31 C32 1.3(9) . . . . ?
C30 C31 C32 C27 2.5(8) . . . . ?
C30 C31 C32 C33 -173.0(5) . . . . ?
C28 C27 C32 C31 -3.3(7) . . . . ?
P1 C27 C32 C31 179.0(4) . . . . ?
C28 C27 C32 C33 171.9(5) . . . . ?
P1 C27 C32 C33 -5.8(6) . . . . ?
C35 N2 C33 O1 3.3(7) . . . . ?
C35 N2 C33 C32 -172.2(5) . . . . ?
C34 O1 C33 N2 3.7(8) . . . . ?
C34 O1 C33 C32 179.6(6) . . . . ?
C31 C32 C33 N2 179.4(5) . . . . ?
C27 C32 C33 N2 4.1(8) . . . . ?
C31 C32 C33 O1 3.9(7) . . . . ?
C27 C32 C33 O1 -171.5(5) . . . . ?
C33 O1 C34 C35 -8.8(8) . . . . ?
C33 N2 C35 C34 -8.5(7) . . . . ?
C33 N2 C35 C36 -133.6(7) . . . . ?
O1 C34 C35 N2 10.4(8) . . . . ?
O1 C34 C35 C36 133.8(8) . . . . ?
N2 C35 C36 C38 -75.0(11) . . . . ?
C34 C35 C36 C38 166.4(9) . . . . ?
N2 C35 C36 C37 53.7(10) . . . . ?
C34 C35 C36 C37 -64.9(10) . . . . ?
O4 S1 C39 F1 -38.5(14) . . . . ?
O3A S1 C39 F1 159.4(16) . . . . ?
O5 S1 C39 F1 73.1(16) . . . . ?
O3 S1 C39 F1 -157.6(15) . . . . ?
O4 S1 C39 F2 -177.8(11) . . . . ?
O3A S1 C39 F2 20.1(15) . . . . ?
O5 S1 C39 F2 -66.2(15) . . . . ?
O3 S1 C39 F2 63.1(13) . . . . ?
O4 S1 C39 F3 74.1(11) . . . . ?
O3A S1 C39 F3 -87.9(15) . . . . ?
O5 S1 C39 F3 -174.2(15) . . . . ?
O3 S1 C39 F3 -44.9(13) . . . . ?
